data_4065849
loop_
_publ_author_name
'Crisp, Jeffrey A.'
'Meier, Ryan M.'
'Overby, Jason S.'
'Hanusa, Timothy P.'
'Rheingold, Arnold L.'
'Brennessel, William W.'

_publ_section_title
;
 Indenyl Complexes of Manganese(II). Conformational Flexibility of the
 Manganese(II)&#x2212;(RnC9H7&#x2212;n) Bond
;
_journal_issue 10
_journal_name_full Organometallics
_journal_page_first 2322
_journal_paper_doi 10.1021/om100162j
_journal_volume 29
_journal_year 2010
_chemical_formula_sum 'C26 H30 Mn O2'
_chemical_formula_weight 429.44
_chemical_name_systematic
; 

 ? 

;
_space_group_IT_number 2
_symmetry_cell_setting triclinic
_symmetry_space_group_name_Hall '-P 1'
_symmetry_space_group_name_H-M 'P -1'
_atom_sites_solution_hydrogens geom
_atom_sites_solution_primary direct
_atom_sites_solution_secondary difmap
_audit_creation_method SHELXL-97
_cell_angle_alpha 80.539(4)
_cell_angle_beta 72.620(4)
_cell_angle_gamma 71.148(4)
_cell_formula_units_Z 2
_cell_length_a 9.094(2)
_cell_length_b 9.775(3)
_cell_length_c 13.066(3)
_cell_measurement_reflns_used 5278
_cell_measurement_temperature 100(2)
_cell_measurement_theta_max 28.27
_cell_measurement_theta_min 2.45
_cell_volume 1046.0(5)
_computing_cell_refinement 'Bruker SMART'
_computing_data_collection 'Bruker SMART'
_computing_data_reduction 'Bruker SAINT'
_computing_molecular_graphics 'Bruker SHELXTL'
_computing_publication_material 'Bruker SHELXTL'
_computing_structure_refinement 'SHELXL-97 (Sheldrick, 1997)'
_computing_structure_solution 'SHELXS-97 (Sheldrick, 1990)'
_diffrn_ambient_temperature 100(2)
_diffrn_measured_fraction_theta_full 0.995
_diffrn_measured_fraction_theta_max 0.940
_diffrn_measurement_device_type 'CCD area detector'
_diffrn_measurement_method 'phi and omega scans'
_diffrn_radiation_monochromator graphite
_diffrn_radiation_source 'fine-focus sealed tube'
_diffrn_radiation_type MoK\a
_diffrn_radiation_wavelength 0.71073
_diffrn_reflns_av_R_equivalents 0.0187
_diffrn_reflns_av_sigmaI/netI 0.0205
_diffrn_reflns_limit_h_max 11
_diffrn_reflns_limit_h_min -12
_diffrn_reflns_limit_k_max 12
_diffrn_reflns_limit_k_min -13
_diffrn_reflns_limit_l_max 17
_diffrn_reflns_limit_l_min -16
_diffrn_reflns_number 12856
_diffrn_reflns_theta_full 25.00
_diffrn_reflns_theta_max 28.31
_diffrn_reflns_theta_min 1.64
_exptl_absorpt_coefficient_mu 0.651
_exptl_absorpt_correction_T_max 0.8809
_exptl_absorpt_correction_T_min 0.8287
_exptl_absorpt_correction_type multi-scan
_exptl_absorpt_process_details SADABS
_exptl_crystal_colour yellow
_exptl_crystal_density_diffrn 1.363
_exptl_crystal_density_method 'not measured'
_exptl_crystal_description block
_exptl_crystal_F_000 454
_exptl_crystal_size_max 0.30
_exptl_crystal_size_mid 0.30
_exptl_crystal_size_min 0.20
_refine_diff_density_max 0.481
_refine_diff_density_min -0.485
_refine_diff_density_rms 0.056
_refine_ls_extinction_method none
_refine_ls_goodness_of_fit_ref 1.040
_refine_ls_hydrogen_treatment constr
_refine_ls_matrix_type full
_refine_ls_number_parameters 262
_refine_ls_number_reflns 4735
_refine_ls_number_restraints 0
_refine_ls_restrained_S_all 1.040
_refine_ls_R_factor_all 0.0320
_refine_ls_R_factor_gt 0.0308
_refine_ls_shift/su_max 0.001
_refine_ls_shift/su_mean 0.000
_refine_ls_structure_factor_coef Fsqd
_refine_ls_weighting_details 'calc w=1/[\s^2^(Fo^2^)+(0.0450P)^2^+0.5300P] where P=(Fo^2^+2Fc^2^)/3'
_refine_ls_weighting_scheme calc
_refine_ls_wR_factor_gt 0.0810
_refine_ls_wR_factor_ref 0.0819
_reflns_number_gt 4514
_reflns_number_total 4735
_reflns_threshold_expression >2sigma(I)
_cod_data_source_file om100162j_si_001.cif
_cod_data_source_block vand41
_cod_depositor_comments
;
The following automatic conversions were performed:

'_symmetry_cell_setting' value 'Triclinic' changed to 'triclinic'
according to /home/saulius/struct/CIF-dictionaries/cif_core.dic
dictionary named 'cif_core.dic' version 2.4.1 from 2010-06-29.

Automatic conversion script
Id: cif_fix_values 1715 2011-07-08 13:25:40Z adriana 
;
_cod_original_sg_symbol_H-M P-1
_cod_database_code 4065849

loop_
_symmetry_equiv_pos_as_xyz
'x, y, z'
'-x, -y, -z'

loop_
_atom_site_label
_atom_site_type_symbol
_atom_site_fract_x
_atom_site_fract_y
_atom_site_fract_z
_atom_site_U_iso_or_equiv
_atom_site_adp_type
_atom_site_occupancy
_atom_site_symmetry_multiplicity
_atom_site_calc_flag
_atom_site_refinement_flags
Mn1 Mn 0.39152(2) 0.58181(2) 0.240186(15) 0.01412(7) Uani 1 1 d .
O1 O 0.34623(11) 0.77208(10) 0.32213(8) 0.01672(19) Uani 1 1 d .
O2 O 0.59963(11) 0.64326(10) 0.13802(8) 0.0182(2) Uani 1 1 d .
C1 C 0.3383(2) 0.43427(16) 0.42023(12) 0.0259(3) Uani 1 1 d .
H1A H 0.2756 0.4755 0.4909 0.031 Uiso 1 1 calc R
C2 C 0.5022(2) 0.42272(16) 0.37097(14) 0.0292(3) Uani 1 1 d .
H2A H 0.5743 0.4441 0.4071 0.035 Uiso 1 1 calc R
C3 C 0.55951(19) 0.33265(16) 0.28462(13) 0.0243(3) Uani 1 1 d .
H3A H 0.6755 0.2893 0.2477 0.029 Uiso 1 1 calc R
C4 C 0.43078(17) 0.28095(14) 0.28311(11) 0.0189(3) Uani 1 1 d .
C5 C 0.41782(18) 0.18848(15) 0.21594(11) 0.0216(3) Uani 1 1 d .
H5A H 0.5086 0.1443 0.1609 0.026 Uiso 1 1 calc R
C6 C 0.27271(19) 0.16304(16) 0.23098(12) 0.0240(3) Uani 1 1 d .
H6A H 0.2636 0.1013 0.1856 0.029 Uiso 1 1 calc R
C7 C 0.13647(19) 0.22719(16) 0.31288(13) 0.0247(3) Uani 1 1 d .
H7A H 0.0370 0.2090 0.3209 0.030 Uiso 1 1 calc R
C8 C 0.14571(18) 0.31519(15) 0.38093(12) 0.0231(3) Uani 1 1 d .
H8A H 0.0539 0.3561 0.4366 0.028 Uiso 1 1 calc R
C9 C 0.29272(18) 0.34446(14) 0.36755(11) 0.0197(3) Uani 1 1 d .
C10 C 0.21549(16) 0.58300(14) 0.15288(11) 0.0172(3) Uani 1 1 d .
H10A H 0.1969 0.4885 0.1501 0.021 Uiso 1 1 calc R
C11 C 0.28679(16) 0.65271(15) 0.05269(11) 0.0188(3) Uani 1 1 d .
H11A H 0.3743 0.6042 -0.0024 0.023 Uiso 1 1 calc R
C12 C 0.21011(16) 0.79955(15) 0.04816(11) 0.0187(3) Uani 1 1 d .
H12A H 0.2379 0.8684 -0.0087 0.022 Uiso 1 1 calc R
C13 C 0.08155(16) 0.83043(14) 0.14386(11) 0.0160(3) Uani 1 1 d .
C14 C -0.03539(17) 0.95965(15) 0.17993(12) 0.0196(3) Uani 1 1 d .
H14A H -0.0334 1.0495 0.1395 0.024 Uiso 1 1 calc R
C15 C -0.15342(17) 0.95450(15) 0.27493(12) 0.0211(3) Uani 1 1 d .
H15A H -0.2329 1.0415 0.2995 0.025 Uiso 1 1 calc R
C16 C -0.15734(17) 0.82214(16) 0.33574(11) 0.0205(3) Uani 1 1 d .
H16A H -0.2400 0.8210 0.4004 0.025 Uiso 1 1 calc R
C17 C -0.04299(17) 0.69425(15) 0.30277(11) 0.0181(3) Uani 1 1 d .
H17A H -0.0472 0.6054 0.3441 0.022 Uiso 1 1 calc R
C18 C 0.08012(16) 0.69627(14) 0.20737(10) 0.0152(2) Uani 1 1 d .
C19 C 0.18953(16) 0.83872(15) 0.39278(11) 0.0176(3) Uani 1 1 d .
H19A H 0.1205 0.7733 0.4106 0.021 Uiso 1 1 calc R
H19B H 0.1343 0.9313 0.3585 0.021 Uiso 1 1 calc R
C20 C 0.22543(17) 0.86444(16) 0.49244(11) 0.0198(3) Uani 1 1 d .
H20A H 0.2358 0.7768 0.5431 0.024 Uiso 1 1 calc R
H20B H 0.1403 0.9465 0.5296 0.024 Uiso 1 1 calc R
C21 C 0.38586(16) 0.89984(15) 0.44780(11) 0.0183(3) Uani 1 1 d .
H21A H 0.3688 1.0039 0.4235 0.022 Uiso 1 1 calc R
H21B H 0.4478 0.8748 0.5024 0.022 Uiso 1 1 calc R
C22 C 0.47163(16) 0.80534(15) 0.35368(11) 0.0191(3) Uani 1 1 d .
H22A H 0.5323 0.8576 0.2931 0.023 Uiso 1 1 calc R
H22B H 0.5480 0.7150 0.3753 0.023 Uiso 1 1 calc R
C23 C 0.58239(17) 0.78428(15) 0.07707(11) 0.0204(3) Uani 1 1 d .
H23A H 0.4945 0.8604 0.1189 0.024 Uiso 1 1 calc R
H23B H 0.5588 0.7817 0.0083 0.024 Uiso 1 1 calc R
C24 C 0.74284(18) 0.81258(16) 0.05705(12) 0.0214(3) Uani 1 1 d .
H24A H 0.7497 0.8525 0.1198 0.026 Uiso 1 1 calc R
H24B H 0.7630 0.8798 -0.0075 0.026 Uiso 1 1 calc R
C25 C 0.85909(17) 0.66090(16) 0.03991(12) 0.0214(3) Uani 1 1 d .
H25A H 0.8768 0.6331 -0.0333 0.026 Uiso 1 1 calc R
H25B H 0.9641 0.6536 0.0517 0.026 Uiso 1 1 calc R
C26 C 0.77093(16) 0.56802(16) 0.12499(12) 0.0205(3) Uani 1 1 d .
H26A H 0.7983 0.4697 0.1012 0.025 Uiso 1 1 calc R
H26B H 0.7998 0.5593 0.1936 0.025 Uiso 1 1 calc R

loop_
_atom_site_aniso_label
_atom_site_aniso_U_11
_atom_site_aniso_U_22
_atom_site_aniso_U_33
_atom_site_aniso_U_23
_atom_site_aniso_U_13
_atom_site_aniso_U_12
Mn1 0.01429(11) 0.01458(11) 0.01444(11) -0.00156(7) -0.00501(8) -0.00412(8)
O1 0.0123(4) 0.0203(5) 0.0190(5) -0.0071(4) -0.0032(4) -0.0047(4)
O2 0.0141(5) 0.0195(5) 0.0200(5) -0.0002(4) -0.0036(4) -0.0048(4)
C1 0.0401(9) 0.0187(7) 0.0204(7) 0.0009(5) -0.0141(6) -0.0061(6)
C2 0.0403(9) 0.0201(7) 0.0361(9) 0.0089(6) -0.0267(7) -0.0107(6)
C3 0.0232(7) 0.0197(7) 0.0300(8) 0.0078(6) -0.0123(6) -0.0061(5)
C4 0.0210(7) 0.0153(6) 0.0186(6) 0.0045(5) -0.0069(5) -0.0040(5)
C5 0.0262(7) 0.0179(6) 0.0166(6) 0.0006(5) -0.0035(5) -0.0038(5)
C6 0.0336(8) 0.0199(7) 0.0214(7) 0.0007(5) -0.0110(6) -0.0094(6)
C7 0.0229(7) 0.0239(7) 0.0286(8) 0.0069(6) -0.0086(6) -0.0111(6)
C8 0.0226(7) 0.0197(7) 0.0202(7) 0.0035(5) -0.0014(5) -0.0032(5)
C9 0.0260(7) 0.0152(6) 0.0157(6) 0.0028(5) -0.0067(5) -0.0038(5)
C10 0.0178(6) 0.0166(6) 0.0192(6) -0.0022(5) -0.0088(5) -0.0036(5)
C11 0.0147(6) 0.0253(7) 0.0179(6) -0.0049(5) -0.0060(5) -0.0047(5)
C12 0.0173(6) 0.0220(7) 0.0190(6) 0.0005(5) -0.0067(5) -0.0079(5)
C13 0.0158(6) 0.0170(6) 0.0185(6) -0.0008(5) -0.0087(5) -0.0058(5)
C14 0.0210(7) 0.0158(6) 0.0253(7) -0.0017(5) -0.0119(6) -0.0042(5)
C15 0.0177(7) 0.0224(7) 0.0250(7) -0.0093(5) -0.0105(6) -0.0002(5)
C16 0.0152(6) 0.0308(7) 0.0179(6) -0.0059(5) -0.0059(5) -0.0064(5)
C17 0.0184(6) 0.0223(6) 0.0173(6) -0.0003(5) -0.0082(5) -0.0084(5)
C18 0.0153(6) 0.0171(6) 0.0170(6) -0.0020(5) -0.0086(5) -0.0051(5)
C19 0.0129(6) 0.0211(6) 0.0188(6) -0.0058(5) -0.0030(5) -0.0037(5)
C20 0.0166(6) 0.0259(7) 0.0171(6) -0.0048(5) -0.0039(5) -0.0055(5)
C21 0.0180(6) 0.0209(6) 0.0187(6) -0.0044(5) -0.0063(5) -0.0063(5)
C22 0.0154(6) 0.0225(7) 0.0226(7) -0.0062(5) -0.0057(5) -0.0071(5)
C23 0.0206(7) 0.0222(7) 0.0185(6) 0.0017(5) -0.0058(5) -0.0071(5)
C24 0.0228(7) 0.0244(7) 0.0197(7) -0.0022(5) -0.0039(5) -0.0115(6)
C25 0.0171(7) 0.0289(7) 0.0206(7) -0.0075(5) -0.0022(5) -0.0097(6)
C26 0.0133(6) 0.0239(7) 0.0239(7) -0.0047(5) -0.0041(5) -0.0042(5)

loop_
_atom_type_symbol
_atom_type_description
_atom_type_scat_dispersion_real
_atom_type_scat_dispersion_imag
_atom_type_scat_source
C C 0.0033 0.0016 'International Tables Vol C Tables 4.2.6.8 and 6.1.1.4'
H H 0.0000 0.0000 'International Tables Vol C Tables 4.2.6.8 and 6.1.1.4'
Mn Mn 0.3368 0.7283 'International Tables Vol C Tables 4.2.6.8 and 6.1.1.4'
O O 0.0106 0.0060 'International Tables Vol C Tables 4.2.6.8 and 6.1.1.4'

loop_
_geom_angle_atom_site_label_1
_geom_angle_atom_site_label_2
_geom_angle_atom_site_label_3
_geom_angle
O1 Mn1 O2 84.69(4)
O1 Mn1 C10 117.56(4)
O2 Mn1 C10 113.59(5)
O1 Mn1 C2 93.45(5)
O2 Mn1 C2 101.26(5)
C10 Mn1 C2 134.28(5)
O1 Mn1 C3 125.34(5)
O2 Mn1 C3 92.42(5)
C10 Mn1 C3 113.43(5)
C2 Mn1 C3 33.71(6)
O1 Mn1 C1 90.43(5)
O2 Mn1 C1 133.87(5)
C10 Mn1 C1 109.24(5)
C2 Mn1 C1 33.17(6)
C3 Mn1 C1 54.36(5)
C19 O1 C22 109.47(10)
C19 O1 Mn1 122.09(8)
C22 O1 Mn1 122.86(8)
C23 O2 C26 109.02(10)
C23 O2 Mn1 121.21(8)
C26 O2 Mn1 129.49(8)
C2 C1 C9 107.55(14)
C2 C1 Mn1 65.36(8)
C9 C1 Mn1 86.98(9)
C1 C2 C3 109.64(14)
C1 C2 Mn1 81.47(9)
C3 C2 Mn1 79.30(9)
C2 C3 C4 107.16(14)
C2 C3 Mn1 66.98(8)
C4 C3 Mn1 87.59(9)
C5 C4 C3 132.48(14)
C5 C4 C9 119.52(13)
C3 C4 C9 107.98(13)
C6 C5 C4 119.32(13)
C5 C6 C7 121.14(14)
C8 C7 C6 121.05(14)
C7 C8 C9 119.41(14)
C8 C9 C1 132.82(14)
C8 C9 C4 119.54(13)
C1 C9 C4 107.59(13)
C11 C10 C18 105.35(11)
C11 C10 Mn1 96.95(9)
C18 C10 Mn1 98.33(8)
C12 C11 C10 110.49(12)
C11 C12 C13 108.23(12)
C14 C13 C12 132.36(13)
C14 C13 C18 119.77(12)
C12 C13 C18 107.84(12)
C15 C14 C13 119.26(13)
C14 C15 C16 120.91(13)
C17 C16 C15 120.95(13)
C16 C17 C18 119.48(13)
C17 C18 C13 119.57(12)
C17 C18 C10 132.52(12)
C13 C18 C10 107.89(12)
O1 C19 C20 104.95(11)
C19 C20 C21 103.00(11)
C22 C21 C20 103.28(11)
O1 C22 C21 106.39(11)
O2 C23 C24 104.87(11)
C23 C24 C25 101.52(11)
C26 C25 C24 102.24(11)
O2 C26 C25 105.34(11)

loop_
_geom_bond_atom_site_label_1
_geom_bond_atom_site_label_2
_geom_bond_distance
Mn1 O1 2.1613(10)
Mn1 O2 2.1648(10)
Mn1 C10 2.2222(14)
Mn1 C2 2.3441(15)
Mn1 C3 2.5027(15)
Mn1 C1 2.5503(16)
O1 C19 1.4557(16)
O1 C22 1.4631(16)
O2 C23 1.4606(16)
O2 C26 1.4624(17)
C1 C2 1.411(3)
C1 C9 1.422(2)
C2 C3 1.414(2)
C3 C4 1.423(2)
C4 C5 1.412(2)
C4 C9 1.440(2)
C5 C6 1.372(2)
C6 C7 1.414(2)
C7 C8 1.371(2)
C8 C9 1.411(2)
C10 C11 1.4435(19)
C10 C18 1.4501(18)
C11 C12 1.378(2)
C12 C13 1.4298(19)
C13 C14 1.4059(19)
C13 C18 1.4337(18)
C14 C15 1.383(2)
C15 C16 1.408(2)
C16 C17 1.378(2)
C17 C18 1.4071(19)
C19 C20 1.5100(19)
C20 C21 1.5297(19)
C21 C22 1.5196(19)
C23 C24 1.511(2)
C24 C25 1.523(2)
C25 C26 1.520(2)
